data_7029680
loop_
_publ_author_name
'Bald\'e, Ch\'erif'
'Desplanches, C\'edric'
'Le Gac, Fr\'ederic'
'Guionneau, Philippe'
'L\'etard, Jean-Fran\,cois'

_publ_section_title
;
 The role of iron(ii) dilution in the magnetic and photomagnetic
 properties of the series [FexZn1-x(bpp)2](NCSe)2.
;
_journal_issue 21
_journal_name_full 'Dalton transactions (Cambridge, England : 2003)'
_journal_page_first 7820
_journal_page_last 7829
_journal_paper_doi 10.1039/c3dt52964a
_journal_volume 43
_journal_year 2014
_chemical_formula_sum 'C24 H18 Fe0.61 N12 Se2 Zn0.39'
_chemical_formula_weight 692.03
_chemical_name_systematic
;
 ?
;
_space_group_crystal_system triclinic
_space_group_IT_number 2
_space_group_name_Hall '-P 1'
_space_group_name_H-M_alt 'P -1'
_symmetry_space_group_name_Hall '-P 1'
_symmetry_space_group_name_H-M 'P -1'
_atom_sites_solution_hydrogens geom
_audit_creation_method SHELXL-2013
_cell_angle_alpha 87.724(9)
_cell_angle_beta 83.926(13)
_cell_angle_gamma 88.701(13)
_cell_formula_units_Z 2
_cell_length_a 8.2142(16)
_cell_length_b 8.353(2)
_cell_length_c 19.855(4)
_cell_measurement_reflns_used 150439
_cell_measurement_temperature 120(2)
_cell_measurement_theta_max 28.7
_cell_measurement_theta_min 1.0
_cell_volume 1353.4(5)
_computing_cell_refinement 'HKL Scalepack (Otwinowski & Minor 1997)'
_computing_data_collection 'Collect (Bruker AXS BV, 1997-2004)'
_computing_data_reduction 'HKL Denzo (Otwinowski & Minor 1997)'
_computing_molecular_graphics 'Ortep-3 (Farrugia, 1997)'
_computing_structure_refinement 'SHELXL-2013 (Sheldrick, 2013)'
_computing_structure_solution 'SHELXS-97 (Sheldrick, 2008)'
_diffrn_ambient_temperature 120(2)
_diffrn_measured_fraction_theta_full 0.789
_diffrn_measured_fraction_theta_max 0.699
_diffrn_measurement_device_type 'Nonius KappaCCD'
_diffrn_measurement_method '\f scans, and \w scans with \k'
_diffrn_radiation_type MoK\a
_diffrn_radiation_wavelength 0.71073
_diffrn_reflns_av_R_equivalents 0.0310
_diffrn_reflns_av_unetI/netI 0.0533
_diffrn_reflns_Laue_measured_fraction_full 0.789
_diffrn_reflns_Laue_measured_fraction_max 0.699
_diffrn_reflns_limit_h_max 8
_diffrn_reflns_limit_h_min -10
_diffrn_reflns_limit_k_max 11
_diffrn_reflns_limit_k_min -11
_diffrn_reflns_limit_l_max 26
_diffrn_reflns_limit_l_min -26
_diffrn_reflns_number 7484
_diffrn_reflns_point_group_measured_fraction_full 0.789
_diffrn_reflns_point_group_measured_fraction_max 0.699
_diffrn_reflns_theta_full 25.242
_diffrn_reflns_theta_max 28.687
_diffrn_reflns_theta_min 1.032
_diffrn_source 'fine-focus sealed tube'
_exptl_absorpt_coefficient_mu 3.424
_exptl_absorpt_correction_T_max 0.7235
_exptl_absorpt_correction_T_min 0.7235
_exptl_absorpt_correction_type empirical
_exptl_absorpt_process_details scalepack
_exptl_crystal_density_diffrn 1.698
_exptl_crystal_description block
_exptl_crystal_F_000 683
_exptl_crystal_size_max 0.100
_exptl_crystal_size_mid 0.100
_exptl_crystal_size_min 0.100
_refine_diff_density_max 0.475
_refine_diff_density_min -0.574
_refine_diff_density_rms 0.090
_refine_ls_extinction_method none
_refine_ls_goodness_of_fit_ref 1.121
_refine_ls_hydrogen_treatment constr
_refine_ls_matrix_type full
_refine_ls_number_parameters 353
_refine_ls_number_reflns 4883
_refine_ls_number_restraints 0
_refine_ls_restrained_S_all 1.121
_refine_ls_R_factor_all 0.0913
_refine_ls_R_factor_gt 0.0515
_refine_ls_shift/su_max 0.000
_refine_ls_shift/su_mean 0.000
_refine_ls_structure_factor_coef Fsqd
_refine_ls_weighting_details 'w=1/[\s^2^(Fo^2^)+4.3401P] where P=(Fo^2^+2Fc^2^)/3'
_refine_ls_weighting_scheme calc
_refine_ls_wR_factor_gt 0.0850
_refine_ls_wR_factor_ref 0.1002
_reflns_Friedel_coverage 0.000
_reflns_number_gt 3448
_reflns_number_total 4883
_reflns_threshold_expression 'I > 2\s(I)'
_cod_data_source_file c3dt52964a2.cif
_cod_data_source_block shelx
_cod_depositor_comments 'Adding full bibliography for 7029680--7029681.cif.'
_cod_database_code 7029680
_shelx_space_group_comment
;
The symmetry employed for this shelxl refinement is uniquely defined
by the following loop, which should always be used as a source of
symmetry information in preference to the above space-group names.
They are only intended as comments.
;
_shelx_estimated_absorpt_t_min 0.726
_shelx_estimated_absorpt_t_max 0.726
_shelxl_version_number 2013-4

loop_
_space_group_symop_operation_xyz
'x, y, z'
'-x, -y, -z'

loop_
_atom_site_label
_atom_site_type_symbol
_atom_site_fract_x
_atom_site_fract_y
_atom_site_fract_z
_atom_site_U_iso_or_equiv
_atom_site_adp_type
_atom_site_occupancy
_atom_site_site_symmetry_order
_atom_site_calc_flag
_atom_site_refinement_flags_posn
_atom_site_refinement_flags_adp
_atom_site_refinement_flags_occupancy
C1 C 0.5228(7) 0.6935(7) 0.1977(4) 0.0516(17) Uani 1 1 d . . .
H1 H 0.4805 0.7987 0.2056 0.062 Uiso 1 1 calc R U .
C2 C 0.5467(6) 0.6234(6) 0.1354(3) 0.0408(14) Uani 1 1 d . . .
H2 H 0.5254 0.6685 0.0924 0.049 Uiso 1 1 calc R U .
C3 C 0.6098(6) 0.4702(6) 0.1505(3) 0.0289(11) Uani 1 1 d . . .
C4 C 0.6651(6) 0.3349(6) 0.1097(2) 0.0277(11) Uani 1 1 d . . .
C5 C 0.6621(6) 0.3219(6) 0.0406(2) 0.0349(13) Uani 1 1 d . . .
H5 H 0.6206 0.4076 0.0141 0.042 Uiso 1 1 calc R U .
C6 C 0.7205(6) 0.1821(7) 0.0107(3) 0.0402(14) Uani 1 1 d . . .
H6 H 0.7176 0.1708 -0.0366 0.048 Uiso 1 1 calc R U .
C7 C 0.7830(6) 0.0590(6) 0.0494(3) 0.0368(13) Uani 1 1 d . . .
H7 H 0.8252 -0.0365 0.0292 0.044 Uiso 1 1 calc R U .
C8 C 0.7829(6) 0.0780(6) 0.1186(2) 0.0268(11) Uani 1 1 d . . .
C9 C 0.8424(6) -0.0374(6) 0.1678(3) 0.0308(12) Uani 1 1 d . . .
C10 C 0.9167(7) -0.1893(6) 0.1639(4) 0.0467(16) Uani 1 1 d . . .
H10 H 0.9469 -0.2482 0.1244 0.056 Uiso 1 1 calc R U .
C11 C 0.9366(7) -0.2350(7) 0.2297(4) 0.0574(19) Uani 1 1 d . . .
H11 H 0.9826 -0.3338 0.2447 0.069 Uiso 1 1 calc R U .
C12 C 0.2606(7) 0.0213(7) 0.3144(4) 0.0552(18) Uani 1 1 d . . .
H12 H 0.1611 -0.0316 0.3104 0.066 Uiso 1 1 calc R U .
C13 C 0.3173(7) 0.0597(7) 0.3738(3) 0.0452(15) Uani 1 1 d . . .
H13 H 0.2669 0.0398 0.4186 0.054 Uiso 1 1 calc R U .
C14 C 0.4661(6) 0.1349(6) 0.3539(3) 0.0313(12) Uani 1 1 d . . .
C15 C 0.5910(6) 0.2029(6) 0.3902(3) 0.0305(12) Uani 1 1 d . . .
C16 C 0.5854(7) 0.2174(7) 0.4599(3) 0.0406(14) Uani 1 1 d . . .
H16 H 0.4934 0.1822 0.4893 0.049 Uiso 1 1 calc R U .
C17 C 0.7179(7) 0.2847(7) 0.4851(3) 0.0451(15) Uani 1 1 d . . .
H17 H 0.7160 0.2985 0.5324 0.054 Uiso 1 1 calc R U .
C18 C 0.8534(7) 0.3320(7) 0.4419(3) 0.0409(14) Uani 1 1 d . . .
H18 H 0.9462 0.3746 0.4591 0.049 Uiso 1 1 calc R U .
C19 C 0.8500(6) 0.3154(6) 0.3731(3) 0.0310(12) Uani 1 1 d . . .
C20 C 0.9791(6) 0.3583(6) 0.3190(3) 0.0299(12) Uani 1 1 d . . .
C21 C 1.1365(7) 0.4204(7) 0.3169(4) 0.0478(16) Uani 1 1 d . . .
H21 H 1.1912 0.4509 0.3541 0.057 Uiso 1 1 calc R U .
C22 C 1.1943(7) 0.4278(7) 0.2497(4) 0.0561(18) Uani 1 1 d . . .
H22 H 1.2985 0.4651 0.2311 0.067 Uiso 1 1 calc R U .
C23 C 0.6990(8) -0.2899(7) 0.4027(3) 0.0436(15) Uani 1 1 d . . .
C24 C 1.2703(7) 0.1677(8) 0.0946(3) 0.0428(14) Uani 1 1 d . . .
N1 N 0.5686(5) 0.5897(6) 0.2447(3) 0.0434(12) Uani 1 1 d . . .
H1N H 0.5639 0.6088 0.2881 0.052 Uiso 1 1 calc R U .
N2 N 0.6233(5) 0.4510(5) 0.2172(2) 0.0292(10) Uani 1 1 d . . .
N3 N 0.7232(4) 0.2137(5) 0.14795(19) 0.0253(9) Uani 1 1 d . . .
N4 N 0.8199(5) 0.0064(5) 0.2322(2) 0.0320(10) Uani 1 1 d . . .
N5 N 0.8796(5) -0.1154(6) 0.2690(3) 0.0472(13) Uani 1 1 d . . .
H5N H 0.8810 -0.1164 0.3132 0.057 Uiso 1 1 calc R U .
N6 N 0.3684(6) 0.0704(5) 0.2626(3) 0.0444(13) Uani 1 1 d . . .
H6N H 0.3571 0.0582 0.2195 0.053 Uiso 1 1 calc R U .
N7 N 0.4957(5) 0.1408(5) 0.2856(2) 0.0320(10) Uani 1 1 d . . .
N9 N 0.9443(5) 0.3287(5) 0.2560(2) 0.0307(10) Uani 1 1 d . . .
N10 N 1.0767(5) 0.3725(5) 0.2147(3) 0.0449(12) Uani 1 1 d . . .
H10N H 1.0857 0.3660 0.1703 0.054 Uiso 1 1 calc R U .
N11 N 0.5915(7) -0.3495(6) 0.3802(3) 0.0537(14) Uani 1 1 d . . .
N12 N 1.3293(6) 0.0659(7) 0.1246(3) 0.0529(14) Uani 1 1 d . . .
Fe1 Fe 0.71931(7) 0.23222(7) 0.24807(3) 0.0232(3) Uani 0.608(15) 1 d . . P
Zn1 Zn 0.71931(7) 0.23222(7) 0.24807(3) 0.0232(3) Uani 0.392(15) 1 d . . P
Se1 Se 0.86428(8) -0.19014(8) 0.43577(3) 0.0544(2) Uani 1 1 d . . .
Se2 Se 1.16967(8) 0.32871(8) 0.04954(3) 0.0512(2) Uani 1 1 d . . .
N8 N 0.7205(5) 0.2514(5) 0.3478(2) 0.0285(10) Uani 1 1 d . . .

loop_
_atom_site_aniso_label
_atom_site_aniso_U_11
_atom_site_aniso_U_22
_atom_site_aniso_U_33
_atom_site_aniso_U_23
_atom_site_aniso_U_13
_atom_site_aniso_U_12
C1 0.032(3) 0.025(4) 0.096(5) -0.010(3) 0.002(3) 0.008(3)
C2 0.029(3) 0.026(3) 0.068(4) 0.003(3) -0.009(3) -0.002(2)
C3 0.025(3) 0.022(3) 0.041(3) 0.001(2) -0.010(2) 0.002(2)
C4 0.022(3) 0.023(3) 0.039(3) 0.000(2) -0.004(2) 0.000(2)
C5 0.037(3) 0.036(3) 0.032(3) 0.003(2) -0.007(2) 0.000(3)
C6 0.039(3) 0.050(4) 0.032(3) -0.008(3) -0.003(2) -0.002(3)
C7 0.038(3) 0.032(3) 0.041(3) -0.008(2) -0.005(2) 0.004(3)
C8 0.022(3) 0.023(3) 0.036(3) -0.003(2) -0.002(2) 0.000(2)
C9 0.024(3) 0.021(3) 0.048(3) 0.001(2) -0.007(2) 0.000(2)
C10 0.034(3) 0.025(3) 0.082(5) -0.006(3) -0.012(3) 0.003(3)
C11 0.035(4) 0.020(4) 0.120(6) 0.015(4) -0.028(4) -0.003(3)
C12 0.029(3) 0.025(4) 0.113(6) -0.009(4) -0.013(4) 0.002(3)
C13 0.032(3) 0.033(4) 0.069(4) -0.003(3) 0.001(3) 0.000(3)
C14 0.025(3) 0.022(3) 0.046(3) 0.001(2) -0.005(2) 0.005(2)
C15 0.030(3) 0.022(3) 0.038(3) 0.003(2) 0.001(2) 0.001(2)
C16 0.042(3) 0.041(4) 0.037(3) 0.002(3) 0.002(3) 0.007(3)
C17 0.054(4) 0.048(4) 0.035(3) 0.003(3) -0.015(3) 0.005(3)
C18 0.042(3) 0.036(3) 0.047(3) 0.001(3) -0.018(3) 0.002(3)
C19 0.029(3) 0.025(3) 0.040(3) -0.003(2) -0.010(2) 0.009(2)
C20 0.026(3) 0.022(3) 0.042(3) 0.000(2) -0.007(2) 0.008(2)
C21 0.025(3) 0.028(3) 0.093(5) 0.005(3) -0.018(3) 0.004(3)
C22 0.025(3) 0.036(4) 0.106(6) 0.004(4) 0.001(3) -0.003(3)
C23 0.052(4) 0.047(4) 0.029(3) -0.001(3) 0.001(3) 0.015(3)
C24 0.041(4) 0.043(4) 0.044(3) -0.014(3) 0.004(3) -0.009(3)
N1 0.030(3) 0.035(3) 0.065(3) -0.021(3) 0.005(2) -0.002(2)
N2 0.024(2) 0.024(2) 0.040(2) -0.0108(19) 0.0004(18) -0.0021(18)
N3 0.019(2) 0.020(2) 0.036(2) -0.0001(18) -0.0005(17) -0.0012(17)
N4 0.022(2) 0.031(3) 0.043(3) 0.010(2) -0.0086(19) -0.0034(19)
N5 0.037(3) 0.039(3) 0.068(3) 0.030(3) -0.025(3) -0.010(2)
N6 0.036(3) 0.033(3) 0.069(3) -0.016(2) -0.027(3) 0.009(2)
N7 0.028(2) 0.024(2) 0.046(3) -0.004(2) -0.016(2) 0.0081(19)
N9 0.025(2) 0.024(2) 0.040(2) 0.0054(19) 0.0067(19) 0.0048(19)
N10 0.035(3) 0.034(3) 0.060(3) 0.005(2) 0.019(2) 0.005(2)
N11 0.052(3) 0.056(4) 0.051(3) -0.014(3) 0.004(3) 0.005(3)
N12 0.053(3) 0.050(4) 0.059(3) -0.018(3) -0.011(3) -0.001(3)
Fe1 0.0204(4) 0.0234(4) 0.0258(4) -0.0012(3) -0.0027(2) 0.0032(3)
Zn1 0.0204(4) 0.0234(4) 0.0258(4) -0.0012(3) -0.0027(2) 0.0032(3)
Se1 0.0558(4) 0.0621(5) 0.0469(4) -0.0064(3) -0.0136(3) 0.0087(3)
Se2 0.0548(4) 0.0481(4) 0.0502(4) -0.0031(3) -0.0010(3) -0.0067(3)
N8 0.027(2) 0.020(2) 0.038(2) 0.0022(18) -0.0050(19) 0.0047(19)

loop_
_atom_type_symbol
_atom_type_description
_atom_type_scat_dispersion_real
_atom_type_scat_dispersion_imag
_atom_type_scat_source
C C 0.0033 0.0016 'International Tables Vol C Tables 4.2.6.8 and 6.1.1.4'
H H 0.0000 0.0000 'International Tables Vol C Tables 4.2.6.8 and 6.1.1.4'
N N 0.0061 0.0033 'International Tables Vol C Tables 4.2.6.8 and 6.1.1.4'
Fe Fe 0.3463 0.8444 'International Tables Vol C Tables 4.2.6.8 and 6.1.1.4'
Se Se -0.0929 2.2259 'International Tables Vol C Tables 4.2.6.8 and 6.1.1.4'
Zn Zn 0.2839 1.4301 'International Tables Vol C Tables 4.2.6.8 and 6.1.1.4'

loop_
_geom_angle_atom_site_label_1
_geom_angle_atom_site_label_2
_geom_angle_atom_site_label_3
_geom_angle
N1 C1 C2 108.8(5)
C1 C2 C3 103.7(5)
N2 C3 C2 110.6(4)
N2 C3 C4 115.7(4)
C2 C3 C4 133.7(5)
N3 C4 C5 121.1(5)
N3 C4 C3 111.4(4)
C5 C4 C3 127.5(5)
C4 C5 C6 118.9(5)
C7 C6 C5 120.2(5)
C6 C7 C8 118.6(5)
N3 C8 C7 121.2(5)
N3 C8 C9 111.9(4)
C7 C8 C9 126.9(5)
N4 C9 C10 110.2(5)
N4 C9 C8 115.1(4)
C10 C9 C8 134.7(5)
C11 C10 C9 104.9(5)
N5 C11 C10 107.7(5)
N6 C12 C13 108.9(5)
C12 C13 C14 104.5(5)
N7 C14 C13 110.0(5)
N7 C14 C15 115.8(5)
C13 C14 C15 134.2(5)
N8 C15 C16 121.7(5)
N8 C15 C14 111.7(4)
C16 C15 C14 126.6(5)
C17 C16 C15 118.0(5)
C16 C17 C18 120.6(5)
C19 C18 C17 118.3(5)
N8 C19 C18 121.6(5)
N8 C19 C20 111.3(4)
C18 C19 C20 127.1(5)
N9 C20 C21 110.2(5)
N9 C20 C19 114.9(4)
C21 C20 C19 134.9(5)
C22 C21 C20 105.0(6)
N10 C22 C21 107.6(5)
N11 C23 Se1 177.7(6)
N12 C24 Se2 177.8(6)
C1 N1 N2 111.2(5)
C3 N2 N1 105.8(4)
C3 N2 Fe1 115.6(3)
N1 N2 Fe1 138.6(4)
C4 N3 C8 120.0(4)
C4 N3 Fe1 120.4(3)
C8 N3 Fe1 119.6(3)
C9 N4 N5 105.9(5)
C9 N4 Fe1 116.0(3)
N5 N4 Fe1 138.0(4)
C11 N5 N4 111.3(5)
N7 N6 C12 110.6(5)
N6 N7 C14 106.1(4)
N6 N7 Fe1 138.7(4)
C14 N7 Fe1 115.0(3)
N10 N9 C20 105.7(4)
N10 N9 Fe1 138.0(4)
C20 N9 Fe1 116.4(3)
N9 N10 C22 111.5(5)
N8 Fe1 N3 178.79(17)
N8 Fe1 N9 77.10(17)
N3 Fe1 N9 101.72(16)
N8 Fe1 N7 77.50(17)
N3 Fe1 N7 103.67(16)
N9 Fe1 N7 154.59(16)
N8 Fe1 N4 102.53(16)
N3 Fe1 N4 77.17(16)
N9 Fe1 N4 92.38(16)
N7 Fe1 N4 92.26(16)
N8 Fe1 N2 103.41(16)
N3 Fe1 N2 76.87(15)
N9 Fe1 N2 92.15(15)
N7 Fe1 N2 94.52(15)
N4 Fe1 N2 154.03(16)
C15 N8 C19 119.8(4)
C15 N8 Fe1 119.9(3)
C19 N8 Fe1 120.3(3)

loop_
_geom_bond_atom_site_label_1
_geom_bond_atom_site_label_2
_geom_bond_distance
C1 N1 1.326(8)
C1 C2 1.384(8)
C2 C3 1.404(7)
C3 N2 1.342(6)
C3 C4 1.454(6)
C4 N3 1.351(6)
C4 C5 1.383(7)
C5 C6 1.384(7)
C6 C7 1.381(7)
C7 C8 1.388(7)
C8 N3 1.354(6)
C8 C9 1.458(7)
C9 N4 1.337(6)
C9 C10 1.398(7)
C10 C11 1.371(9)
C11 N5 1.337(8)
C12 N6 1.342(8)
C12 C13 1.366(8)
C13 C14 1.400(7)
C14 N7 1.352(6)
C14 C15 1.451(7)
C15 N8 1.344(6)
C15 C16 1.390(7)
C16 C17 1.384(8)
C17 C18 1.386(8)
C18 C19 1.381(7)
C19 N8 1.352(6)
C19 C20 1.467(7)
C20 N9 1.346(6)
C20 C21 1.400(7)
C21 C22 1.368(9)
C22 N10 1.348(8)
C23 N11 1.162(7)
C23 Se1 1.803(7)
C24 N12 1.146(7)
C24 Se2 1.818(7)
N1 N2 1.347(5)
N2 Fe1 2.070(4)
N3 Fe1 1.997(4)
N4 N5 1.342(6)
N4 Fe1 2.065(4)
N6 N7 1.341(6)
N7 Fe1 2.059(4)
N9 N10 1.339(5)
N9 Fe1 2.057(4)
Fe1 N8 1.995(4)

loop_
_geom_torsion_atom_site_label_1
_geom_torsion_atom_site_label_2
_geom_torsion_atom_site_label_3
_geom_torsion_atom_site_label_4
_geom_torsion
N1 C1 C2 C3 0.1(6)
C1 C2 C3 N2 -0.3(6)
C1 C2 C3 C4 -178.6(5)
N2 C3 C4 N3 -1.0(6)
C2 C3 C4 N3 177.2(5)
N2 C3 C4 C5 178.7(5)
C2 C3 C4 C5 -3.1(9)
N3 C4 C5 C6 -0.2(8)
C3 C4 C5 C6 -179.9(5)
C4 C5 C6 C7 -1.0(8)
C5 C6 C7 C8 1.1(8)
C6 C7 C8 N3 -0.1(8)
C6 C7 C8 C9 179.8(5)
N3 C8 C9 N4 3.5(6)
C7 C8 C9 N4 -176.4(5)
N3 C8 C9 C10 -178.2(5)
C7 C8 C9 C10 1.9(10)
N4 C9 C10 C11 0.4(6)
C8 C9 C10 C11 -177.9(6)
C9 C10 C11 N5 -1.0(6)
N6 C12 C13 C14 0.0(6)
C12 C13 C14 N7 0.1(6)
C12 C13 C14 C15 -178.8(5)
N7 C14 C15 N8 -3.8(6)
C13 C14 C15 N8 175.1(5)
N7 C14 C15 C16 177.0(5)
C13 C14 C15 C16 -4.1(9)
N8 C15 C16 C17 0.3(8)
C14 C15 C16 C17 179.5(5)
C15 C16 C17 C18 -1.7(8)
C16 C17 C18 C19 2.3(8)
C17 C18 C19 N8 -1.5(8)
C17 C18 C19 C20 179.7(5)
N8 C19 C20 N9 0.9(6)
C18 C19 C20 N9 179.7(5)
N8 C19 C20 C21 -177.0(5)
C18 C19 C20 C21 1.8(9)
N9 C20 C21 C22 0.3(6)
C19 C20 C21 C22 178.3(5)
C20 C21 C22 N10 -0.1(6)
C2 C1 N1 N2 0.1(7)
C2 C3 N2 N1 0.3(5)
C4 C3 N2 N1 179.0(4)
C2 C3 N2 Fe1 -178.8(3)
C4 C3 N2 Fe1 -0.2(5)
C1 N1 N2 C3 -0.3(6)
C1 N1 N2 Fe1 178.6(4)
C5 C4 N3 C8 1.3(7)
C3 C4 N3 C8 -179.0(4)
C5 C4 N3 Fe1 -177.9(4)
C3 C4 N3 Fe1 1.8(5)
C7 C8 N3 C4 -1.2(7)
C9 C8 N3 C4 179.0(4)
C7 C8 N3 Fe1 178.1(4)
C9 C8 N3 Fe1 -1.8(5)
C10 C9 N4 N5 0.2(6)
C8 C9 N4 N5 179.0(4)
C10 C9 N4 Fe1 177.7(3)
C8 C9 N4 Fe1 -3.6(6)
C10 C11 N5 N4 1.2(6)
C9 N4 N5 C11 -0.9(6)
Fe1 N4 N5 C11 -177.5(4)
C13 C12 N6 N7 0.0(6)
C12 N6 N7 C14 0.1(5)
C12 N6 N7 Fe1 173.6(4)
C13 C14 N7 N6 -0.1(5)
C15 C14 N7 N6 179.0(4)
C13 C14 N7 Fe1 -175.4(3)
C15 C14 N7 Fe1 3.8(5)
C21 C20 N9 N10 -0.4(5)
C19 C20 N9 N10 -178.8(4)
C21 C20 N9 Fe1 178.8(3)
C19 C20 N9 Fe1 0.4(5)
C20 N9 N10 C22 0.4(6)
Fe1 N9 N10 C22 -178.6(4)
C21 C22 N10 N9 -0.2(6)
C16 C15 N8 C19 0.4(7)
C14 C15 N8 C19 -178.8(4)
C16 C15 N8 Fe1 -178.6(4)
C14 C15 N8 Fe1 2.1(5)
C18 C19 N8 C15 0.2(7)
C20 C19 N8 C15 179.1(4)
C18 C19 N8 Fe1 179.2(4)
C20 C19 N8 Fe1 -1.9(5)
